data_1569689
loop_
_publ_author_name
'Magott, Micha&#x142;'
'P&#x142;onka, Klaudia'
'Sieklucka, Barbara'
'Dziedzic-Kocurek, Katarzyna'
'Kosaka, Wataru'
'Miyasaka, Hitoshi'
'Pinkowicz, Dawid'

_publ_section_title
;
 Guest-induced pore breathing controls the spin state in a cyanido-bridged
 framework.
;
_journal_issue 36
_journal_name_full 'Chemical science'
_journal_page_first 9651
_journal_page_last 9663
_journal_paper_doi 10.1039/d3sc03255h
_journal_volume 14
_journal_year 2023
_chemical_formula_moiety 'C56 H32 Fe2 N24 W'
_chemical_formula_sum 'C56 H32 Fe2 N24 W'
_chemical_formula_weight 1336.60
_chemical_properties_physical Air-sensitive,Moisture-sensitive
_space_group_crystal_system tetragonal
_space_group_IT_number 122
_space_group_name_Hall 'I -4 2bw'
_space_group_name_H-M_alt 'I -4 2 d'
_atom_sites_solution_hydrogens geom
_audit_creation_date 2022-09-20
_audit_creation_method
;
Olex2 1.5
(compiled 2022.04.07 svn.rca3783a0 for OlexSys, GUI svn.r6498)
;
_audit_update_record
;
2023-02-07 deposited with the CCDC.	2023-08-15 downloaded from the CCDC.
;
_cell_angle_alpha 90
_cell_angle_beta 90
_cell_angle_gamma 90
_cell_formula_units_Z 4
_cell_length_a 18.8695(4)
_cell_length_b 18.8695(4)
_cell_length_c 15.4503(5)
_cell_measurement_reflns_used 9969
_cell_measurement_temperature 80(2)
_cell_measurement_theta_max 28.28
_cell_measurement_theta_min 2.75
_cell_volume 5501.2(2)
_computing_cell_refinement 'Bruker SAINT'
_computing_data_collection 'Bruker APEX2'
_computing_data_reduction 'Bruker SAINT'
_computing_molecular_graphics 'Olex2 1.5 (Dolomanov et al., 2009)'
_computing_publication_material 'Olex2 1.5 (Dolomanov et al., 2009)'
_computing_structure_refinement 'SHELXL 2014/7 (Sheldrick, 2015)'
_computing_structure_solution 'SHELXT 2018/2 (Sheldrick, 2018)'
_diffrn_ambient_temperature 80.00
_diffrn_measured_fraction_theta_full 0.999
_diffrn_measured_fraction_theta_max 0.999
_diffrn_measurement_device_type 'Bruker APEX-II CCD'
_diffrn_measurement_method '\f and \w scans'
_diffrn_radiation_type MoK\a
_diffrn_radiation_wavelength 0.71073
_diffrn_reflns_av_R_equivalents 0.0629
_diffrn_reflns_av_unetI/netI 0.0374
_diffrn_reflns_Laue_measured_fraction_full 0.999
_diffrn_reflns_Laue_measured_fraction_max 0.999
_diffrn_reflns_limit_h_max 23
_diffrn_reflns_limit_h_min -25
_diffrn_reflns_limit_k_max 25
_diffrn_reflns_limit_k_min -25
_diffrn_reflns_limit_l_max 20
_diffrn_reflns_limit_l_min -20
_diffrn_reflns_number 29032
_diffrn_reflns_point_group_measured_fraction_full 0.999
_diffrn_reflns_point_group_measured_fraction_max 0.999
_diffrn_reflns_theta_full 25.242
_diffrn_reflns_theta_max 28.274
_diffrn_reflns_theta_min 2.750
_diffrn_standards_number 0
_exptl_absorpt_coefficient_mu 2.670
_exptl_absorpt_correction_T_max 0.7457
_exptl_absorpt_correction_T_min 0.5732
_exptl_absorpt_correction_type multi-scan
_exptl_absorpt_process_details
;
SADABS-2016/2 (Bruker,2016/2) was used for absorption correction.
wR2(int) was 0.0746 before and 0.0610 after correction.
The Ratio of minimum to maximum transmission is 0.7687.
The \l/2 correction factor is Not present.
;
_exptl_crystal_colour red
_exptl_crystal_colour_primary red
_exptl_crystal_density_diffrn 1.614
_exptl_crystal_description octahedron
_exptl_crystal_F_000 2648
_exptl_crystal_preparation 'Magnetic properties'
_exptl_crystal_size_max 0.12
_exptl_crystal_size_mid 0.11
_exptl_crystal_size_min 0.06
_refine_diff_density_max 1.737
_refine_diff_density_min -2.457
_refine_diff_density_rms 0.119
_refine_ls_abs_structure_details
;
 Refined as an inversion twin.
;
_refine_ls_abs_structure_Flack 0.473(14)
_refine_ls_extinction_method none
_refine_ls_goodness_of_fit_ref 1.114
_refine_ls_hydrogen_treatment constr
_refine_ls_matrix_type full
_refine_ls_number_parameters 193
_refine_ls_number_reflns 3429
_refine_ls_number_restraints 0
_refine_ls_restrained_S_all 1.114
_refine_ls_R_factor_all 0.0378
_refine_ls_R_factor_gt 0.0340
_refine_ls_shift/su_max 0.000
_refine_ls_shift/su_mean 0.000
_refine_ls_structure_factor_coef Fsqd
_refine_ls_weighting_details 'w=1/[\s^2^(Fo^2^)+(0.0209P)^2^+27.7101P] where P=(Fo^2^+2Fc^2^)/3'
_refine_ls_weighting_scheme calc
_refine_ls_wR_factor_gt 0.0665
_refine_ls_wR_factor_ref 0.0674
_reflns_Friedel_coverage 0.827
_reflns_Friedel_fraction_full 1.000
_reflns_Friedel_fraction_max 1.000
_reflns_number_gt 3241
_reflns_number_total 3429
_reflns_threshold_expression 'I > 2\s(I)'
_cod_data_source_file d3sc03255h2.cif
_cod_data_source_block fe2wanh_80k_0m
_cod_depositor_comments 'Adding full bibliography for 1569688--1569691.cif.'
_cod_original_cell_volume 5501.2(3)
_cod_database_code 1569689
_shelx_shelxl_version_number 2014/7
_shelx_space_group_comment
;
The symmetry employed for this shelxl refinement is uniquely defined
by the following loop, which should always be used as a source of
symmetry information in preference to the above space-group names.
They are only intended as comments.
;
_shelx_estimated_absorpt_t_max 0.856
_shelx_estimated_absorpt_t_min 0.740
_olex2_refinement_description
;
1. Twinned data refinement
 Scales: 0.527(14)
 0.473(14)
2. Fixed Uiso
 At 1.2 times of:
  All C(H) groups
3.a Aromatic/amide H refined with riding coordinates:
 C3(H3), C5(H5), C10(H10), C11(H11), C7(H7), C12(H12), C14(H14), C8(H8)
;
_olex2_submission_special_instructions 'No special instructions were received'

loop_
_space_group_symop_operation_xyz
'x, y, z'
'y, -x, -z'
'-y, x, -z'
'x+1/2, -y, -z+3/4'
'-x+1/2, y, -z+3/4'
'-x, -y, z'
'-y+1/2, -x, z+3/4'
'y+1/2, x, z+3/4'
'x+1/2, y+1/2, z+1/2'
'y+1/2, -x+1/2, -z+1/2'
'-y+1/2, x+1/2, -z+1/2'
'x+1, -y+1/2, -z+5/4'
'-x+1, y+1/2, -z+5/4'
'-x+1/2, -y+1/2, z+1/2'
'-y+1, -x+1/2, z+5/4'
'y+1, x+1/2, z+5/4'

loop_
_atom_site_label
_atom_site_type_symbol
_atom_site_fract_x
_atom_site_fract_y
_atom_site_fract_z
_atom_site_U_iso_or_equiv
_atom_site_adp_type
_atom_site_occupancy
_atom_site_site_symmetry_order
_atom_site_calc_flag
_atom_site_refinement_flags_posn
_atom_site_refinement_flags_adp
_atom_site_refinement_flags_occupancy
_atom_site_disorder_assembly
_atom_site_disorder_group
W001 W 0.5000 0.5000 1.0000 0.00807(10) Uani 1 4 d S T P . .
Fe1 Fe 0.2500 0.44172(8) 0.8750 0.0110(3) Uani 1 2 d S T P . .
C3 C 0.3658(3) 0.4156(3) 0.7442(5) 0.0176(12) Uani 1 1 d . . . . .
H3 H 0.3916 0.4012 0.7940 0.021 Uiso 1 1 calc R U . . .
C9 C 0.2500 0.6965(5) 0.8750 0.023(2) Uani 1 2 d S T P . .
C4 C 0.3622(3) 0.4312(3) 0.5919(4) 0.0182(13) Uani 1 1 d . . . . .
N2 N 0.5236(3) 0.3931(3) 0.8309(3) 0.0166(11) Uani 1 1 d . . . . .
N5 N 0.2991(2) 0.4406(2) 0.7552(4) 0.0156(10) Uani 1 1 d . . . . .
N1 N 0.3430(3) 0.4469(3) 0.9310(3) 0.0141(10) Uani 1 1 d . . . . .
C1 C 0.3973(3) 0.4650(3) 0.9581(4) 0.0145(12) Uani 1 1 d . . . . .
C5 C 0.2652(3) 0.4629(3) 0.6831(4) 0.0173(13) Uani 1 1 d . . . . .
H5 H 0.2190 0.4823 0.6894 0.021 Uiso 1 1 calc R U . . .
N3 N 0.2500 0.5486(5) 0.8750 0.022(2) Uani 1 2 d S T P . .
N7 N 0.2500 0.3326(4) 0.8750 0.0175(18) Uani 1 2 d S T P . .
N4 N 0.2500 0.0479(5) 0.8750 0.030(2) Uani 1 2 d S T P . .
N6 N 0.4150(3) 0.4161(4) 0.4384(4) 0.0305(14) Uani 1 1 d . . . . .
N8 N 0.2500 0.8322(6) 0.8750 0.095(7) Uani 1 2 d S T P . .
C6 C 0.3927(3) 0.4236(3) 0.5065(5) 0.0209(13) Uani 1 1 d . . . . .
C2 C 0.5173(3) 0.4321(3) 0.8871(4) 0.0130(12) Uani 1 1 d . . . . .
C10 C 0.3076(3) 0.5861(3) 0.8496(4) 0.0170(13) Uani 1 1 d . . . . .
H10 H 0.3484 0.5608 0.8310 0.020 Uiso 1 1 calc R U . . .
C11 C 0.3101(4) 0.6589(4) 0.8494(5) 0.0227(14) Uani 1 1 d . . . . .
H11 H 0.3519 0.6832 0.8321 0.027 Uiso 1 1 calc R U . . .
C7 C 0.2937(3) 0.4593(3) 0.6013(4) 0.0191(14) Uani 1 1 d . . . . .
H7 H 0.2678 0.4754 0.5525 0.023 Uiso 1 1 calc R U . . .
C12 C 0.1903(4) 0.2945(4) 0.8614(5) 0.0252(15) Uani 1 1 d . . . . .
H12 H 0.1476 0.3197 0.8506 0.030 Uiso 1 1 calc R U . . .
C13 C 0.2500 0.1844(7) 0.8750 0.026(2) Uani 1 2 d S T P . .
C14 C 0.1874(4) 0.2214(4) 0.8622(5) 0.0242(15) Uani 1 1 d . . . . .
H14 H 0.1438 0.1972 0.8542 0.029 Uiso 1 1 calc R U . . .
C15 C 0.2500 0.1081(5) 0.8750 0.0233(19) Uani 1 2 d S T P . .
C8 C 0.3984(3) 0.4101(3) 0.6647(4) 0.0196(13) Uani 1 1 d . . . . .
H8 H 0.4452 0.3920 0.6603 0.024 Uiso 1 1 calc R U . . .
C16 C 0.2500 0.7727(6) 0.8750 0.055(4) Uani 1 2 d S T P . .

loop_
_atom_site_aniso_label
_atom_site_aniso_U_11
_atom_site_aniso_U_22
_atom_site_aniso_U_33
_atom_site_aniso_U_23
_atom_site_aniso_U_13
_atom_site_aniso_U_12
W001 0.00785(12) 0.00785(12) 0.00849(16) 0.000 0.000 0.000
Fe1 0.0082(7) 0.0136(7) 0.0113(6) 0.000 -0.0010(6) 0.000
C3 0.015(3) 0.018(3) 0.020(3) 0.001(3) -0.006(3) -0.001(2)
C9 0.017(5) 0.012(5) 0.041(6) 0.000 -0.007(5) 0.000
C4 0.016(3) 0.015(3) 0.024(3) 0.001(3) 0.001(3) -0.001(2)
N2 0.018(2) 0.018(2) 0.014(2) -0.002(2) -0.0007(19) 0.0004(19)
N5 0.015(2) 0.014(2) 0.018(2) 0.001(2) -0.004(2) -0.0035(18)
N1 0.013(2) 0.016(3) 0.014(2) -0.001(2) 0.000(2) -0.005(2)
C1 0.020(3) 0.011(3) 0.012(3) 0.004(2) 0.007(2) 0.002(2)
C5 0.012(3) 0.017(3) 0.023(3) 0.003(3) -0.002(2) -0.002(2)
N3 0.020(5) 0.027(5) 0.021(5) 0.000 -0.002(5) 0.000
N7 0.016(4) 0.022(5) 0.015(4) 0.000 -0.001(3) 0.000
N4 0.025(4) 0.030(5) 0.035(5) 0.000 0.012(4) 0.000
N6 0.023(3) 0.042(4) 0.026(3) -0.002(3) -0.001(3) 0.003(3)
N8 0.021(6) 0.021(6) 0.24(2) 0.000 -0.025(10) 0.000
C6 0.015(3) 0.025(3) 0.022(3) -0.001(3) -0.004(3) 0.000(2)
C2 0.007(3) 0.015(3) 0.017(3) 0.007(2) -0.002(2) 0.0003(19)
C10 0.014(3) 0.020(3) 0.017(3) 0.000(2) -0.003(2) 0.003(2)
C11 0.015(3) 0.022(3) 0.031(4) 0.006(3) -0.004(3) -0.005(3)
C7 0.018(3) 0.021(3) 0.018(3) 0.003(3) -0.005(3) -0.004(3)
C12 0.017(3) 0.034(4) 0.025(3) -0.001(3) 0.000(3) 0.000(3)
C13 0.021(5) 0.035(7) 0.022(5) 0.000 0.008(5) 0.000
C14 0.022(3) 0.028(4) 0.023(4) -0.003(3) 0.001(3) 0.001(3)
C15 0.022(5) 0.028(5) 0.020(4) 0.000 0.007(4) 0.000
C8 0.014(3) 0.018(3) 0.026(3) -0.004(3) -0.002(3) 0.004(2)
C16 0.017(5) 0.020(6) 0.129(14) 0.000 -0.012(7) 0.000

loop_
_atom_type_symbol
_atom_type_description
_atom_type_scat_dispersion_real
_atom_type_scat_dispersion_imag
_atom_type_scat_source
C C 0.0033 0.0016 'International Tables Vol C Tables 4.2.6.8 and 6.1.1.4'
H H 0.0000 0.0000 'International Tables Vol C Tables 4.2.6.8 and 6.1.1.4'
N N 0.0061 0.0033 'International Tables Vol C Tables 4.2.6.8 and 6.1.1.4'
Fe Fe 0.3463 0.8444 'International Tables Vol C Tables 4.2.6.8 and 6.1.1.4'
W W -0.8490 6.8722 'International Tables Vol C Tables 4.2.6.8 and 6.1.1.4'

loop_
_geom_angle_atom_site_label_1
_geom_angle_atom_site_label_2
_geom_angle_atom_site_label_3
_geom_angle
_geom_angle_site_symmetry_1
_geom_angle_site_symmetry_3
_geom_angle_publ_flag
C1 W001 C1 95.23(9) 2_567 6_665 ?
C1 W001 C1 144.9(3) 6_665 . ?
C1 W001 C1 95.23(9) 2_567 . ?
C1 W001 C1 144.9(3) 2_567 3_657 ?
C1 W001 C1 95.23(9) 6_665 3_657 ?
C1 W001 C1 95.23(9) 3_657 . ?
C1 W001 C2 144.6(2) 3_657 6_665 ?
C1 W001 C2 73.4(2) . . ?
C1 W001 C2 144.6(2) 2_567 . ?
C1 W001 C2 73.4(2) 2_567 2_567 ?
C1 W001 C2 73.4(2) 6_665 6_665 ?
C1 W001 C2 78.8(2) 3_657 2_567 ?
C1 W001 C2 78.8(2) . 6_665 ?
C1 W001 C2 78.8(2) 2_567 3_657 ?
C1 W001 C2 144.6(2) 6_665 2_567 ?
C1 W001 C2 70.5(2) 6_665 3_657 ?
C1 W001 C2 70.5(2) . 2_567 ?
C1 W001 C2 73.4(2) 3_657 3_657 ?
C1 W001 C2 70.5(2) 3_657 . ?
C1 W001 C2 144.6(2) . 3_657 ?
C1 W001 C2 70.5(2) 2_567 6_665 ?
C1 W001 C2 78.8(2) 6_665 . ?
C2 W001 C2 74.3(3) 3_657 2_567 ?
C2 W001 C2 129.42(18) 3_657 6_665 ?
C2 W001 C2 129.42(18) 2_567 . ?
C2 W001 C2 129.42(18) 6_665 2_567 ?
C2 W001 C2 129.42(18) 3_657 . ?
C2 W001 C2 74.3(3) 6_665 . ?
N5 Fe1 N5 178.8(3) . 5_556 ?
N1 Fe1 N5 90.4(2) . 5_556 ?
N1 Fe1 N5 90.4(2) 5_556 . ?
N1 Fe1 N5 89.7(2) 5_556 5_556 ?
N1 Fe1 N5 89.7(2) . . ?
N1 Fe1 N1 174.2(3) 5_556 . ?
N1 Fe1 N3 87.11(16) 5_556 . ?
N1 Fe1 N3 87.11(16) . . ?
N1 Fe1 N7 92.89(16) . . ?
N1 Fe1 N7 92.89(16) 5_556 . ?
N3 Fe1 N5 90.60(14) . 5_556 ?
N3 Fe1 N5 90.60(14) . . ?
N3 Fe1 N7 180.0 . . ?
N7 Fe1 N5 89.40(14) . 5_556 ?
N7 Fe1 N5 89.40(14) . . ?
N5 C3 H3 118.2 . . ?
N5 C3 C8 123.6(6) . . ?
C8 C3 H3 118.2 . . ?
C11 C9 C11 118.9(9) 5_556 . ?
C11 C9 C16 120.5(5) . . ?
C11 C9 C16 120.5(5) 5_556 . ?
C7 C4 C6 119.8(6) . . ?
C8 C4 C6 121.3(6) . . ?
C8 C4 C7 118.8(6) . . ?
C3 N5 Fe1 122.1(5) . . ?
C5 N5 Fe1 121.4(4) . . ?
C5 N5 C3 116.4(6) . . ?
C1 N1 Fe1 165.2(5) . . ?
N1 C1 W001 176.4(5) . . ?
N5 C5 H5 118.1 . . ?
N5 C5 C7 123.8(6) . . ?
C7 C5 H5 118.1 . . ?
C10 N3 Fe1 121.5(5) . . ?
C10 N3 Fe1 121.5(5) 5_556 . ?
C10 N3 C10 117.0(9) 5_556 . ?
C12 N7 Fe1 122.1(4) . . ?
C12 N7 Fe1 122.1(4) 5_556 . ?
C12 N7 C12 115.8(9) 5_556 . ?
N6 C6 C4 177.7(7) . . ?
N2 C2 W001 175.3(5) . . ?
N3 C10 H10 118.3 . . ?
N3 C10 C11 123.4(7) . . ?
C11 C10 H10 118.3 . . ?
C9 C11 H11 120.7 . . ?
C10 C11 C9 118.6(7) . . ?
C10 C11 H11 120.7 . . ?
C4 C7 H7 120.9 . . ?
C5 C7 C4 118.3(6) . . ?
C5 C7 H7 120.9 . . ?
N7 C12 H12 117.9 . . ?
N7 C12 C14 124.2(7) . . ?
C14 C12 H12 117.9 . . ?
C14 C13 C14 119.5(11) 5_556 . ?
C14 C13 C15 120.3(6) 5_556 . ?
C14 C13 C15 120.3(6) . . ?
C12 C14 C13 118.1(8) . . ?
C12 C14 H14 120.9 . . ?
C13 C14 H14 120.9 . . ?
N4 C15 C13 180.0 . . ?
C3 C8 H8 120.5 . . ?
C4 C8 C3 119.0(6) . . ?
C4 C8 H8 120.5 . . ?
N8 C16 C9 180.0 . . ?

loop_
_geom_bond_atom_site_label_1
_geom_bond_atom_site_label_2
_geom_bond_distance
_geom_bond_site_symmetry_2
_geom_bond_publ_flag
W001 C1 2.147(6) 2_567 ?
W001 C1 2.147(6) 3_657 ?
W001 C1 2.147(6) 6_665 ?
W001 C1 2.147(6) . ?
W001 C2 2.189(6) 3_657 ?
W001 C2 2.189(6) . ?
W001 C2 2.189(6) 2_567 ?
W001 C2 2.189(6) 6_665 ?
Fe1 N5 2.070(6) 5_556 ?
Fe1 N5 2.070(6) . ?
Fe1 N1 1.958(5) 5_556 ?
Fe1 N1 1.958(5) . ?
Fe1 N3 2.016(9) . ?
Fe1 N7 2.059(8) . ?
C3 H3 0.9500 . ?
C3 N5 1.355(7) . ?
C3 C8 1.376(10) . ?
C9 C11 1.395(8) 5_556 ?
C9 C11 1.395(8) . ?
C9 C16 1.439(16) . ?
C4 C6 1.448(10) . ?
C4 C7 1.404(9) . ?
C4 C8 1.375(9) . ?
N2 C2 1.144(8) . ?
N5 C5 1.351(8) . ?
N1 C1 1.159(8) . ?
C5 H5 0.9500 . ?
C5 C7 1.375(9) . ?
N3 C10 1.355(8) 5_556 ?
N3 C10 1.356(8) . ?
N7 C12 1.353(8) . ?
N7 C12 1.353(8) 5_556 ?
N4 C15 1.136(13) . ?
N6 C6 1.142(10) . ?
N8 C16 1.123(15) . ?
C10 H10 0.9500 . ?
C10 C11 1.375(9) . ?
C11 H11 0.9500 . ?
C7 H7 0.9500 . ?
C12 H12 0.9500 . ?
C12 C14 1.380(10) . ?
C13 C14 1.386(10) 5_556 ?
C13 C14 1.386(10) . ?
C13 C15 1.440(16) . ?
C14 H14 0.9500 . ?
C8 H8 0.9500 . ?

loop_
_geom_torsion_atom_site_label_1
_geom_torsion_atom_site_label_2
_geom_torsion_atom_site_label_3
_geom_torsion_atom_site_label_4
_geom_torsion
_geom_torsion_site_symmetry_1
_geom_torsion_site_symmetry_2
_geom_torsion_site_symmetry_3
_geom_torsion_site_symmetry_4
_geom_torsion_publ_flag
Fe1 N5 C5 C7 -175.9(5) . . . . ?
Fe1 N3 C10 C11 -179.4(5) . . . . ?
Fe1 N7 C12 C14 -178.9(6) . . . . ?
C3 N5 C5 C7 2.3(9) . . . . ?
N5 C3 C8 C4 0.4(10) . . . . ?
N5 C5 C7 C4 -0.4(9) . . . . ?
N3 C10 C11 C9 -1.2(9) . . . . ?
N7 C12 C14 C13 -2.2(11) . . . . ?
C6 C4 C7 C5 177.3(6) . . . . ?
C6 C4 C8 C3 -177.2(6) . . . . ?
C10 N3 C10 C11 0.6(5) 5_556 . . . ?
C11 C9 C11 C10 0.6(4) 5_556 . . . ?
C7 C4 C8 C3 1.5(9) . . . . ?
C12 N7 C12 C14 1.1(6) 5_556 . . . ?
C14 C13 C14 C12 1.0(5) 5_556 . . . ?
C15 C13 C14 C12 -179.0(5) . . . . ?
C8 C3 N5 Fe1 175.9(5) . . . . ?
C8 C3 N5 C5 -2.3(9) . . . . ?
C8 C4 C7 C5 -1.5(9) . . . . ?
C16 C9 C11 C10 -179.4(4) . . . . ?

loop_
_twin_individual_id
_twin_individual_mass_fraction_refined
1 0.527(14)
2 0.473(14)
